data_4505986
loop_
_publ_author_name
'Yu, Zhi-Quan'
'Pan, Mei'
'Jiang, Ji-Jun'
'Liu, Zhi-Min'
'Su, Cheng-Yong'

_publ_section_title
;
 Anion Modulated Structural Diversification in the Assembly of Cd(II)
 Complexes Based on a Balance-like Dipodal Ligand
;
_journal_issue 5
_journal_name_full 'Crystal Growth &amp; Design'
_journal_page_first 2389
_journal_paper_doi 10.1021/cg300051w
_journal_volume 12
_journal_year 2012
_chemical_formula_sum 'C54 H48 Cd F6 N8 O16 S2'
_chemical_formula_weight 1355.52
_chemical_name_systematic
; 
 ? 
;
_space_group_IT_number 2
_symmetry_cell_setting triclinic
_symmetry_space_group_name_Hall '-P 1'
_symmetry_space_group_name_H-M 'P -1'
_atom_sites_solution_hydrogens geom
_atom_sites_solution_primary direct
_atom_sites_solution_secondary difmap
_audit_creation_method SHELXL-97
_cell_angle_alpha 102.587(3)
_cell_angle_beta 95.215(3)
_cell_angle_gamma 107.603(4)
_cell_formula_units_Z 1
_cell_length_a 9.5972(4)
_cell_length_b 11.8310(6)
_cell_length_c 13.0406(4)
_cell_measurement_reflns_used 4359
_cell_measurement_temperature 150(2)
_cell_measurement_theta_max 30.2257
_cell_measurement_theta_min 3.2350
_cell_volume 1357.73(11)
_computing_cell_refinement CrysAlisPro
_computing_data_collection CrysAlisPro
_computing_data_reduction CrysAlisPro
_computing_molecular_graphics 'Bruker SHELXTL'
_computing_publication_material 'Bruker SHELXTL'
_computing_structure_refinement 'SHELXL-97 (Sheldrick, 1997)'
_computing_structure_solution 'SHELXS-97 (Sheldrick, 1990)'
_diffrn_ambient_temperature 150(2)
_diffrn_detector_area_resol_mean 16.0855
_diffrn_measured_fraction_theta_full 0.977
_diffrn_measured_fraction_theta_max 0.977
_diffrn_measurement_device_type 'Xcalibur, Sapphire3, Gemini ultra'
_diffrn_measurement_method '\w scans'
_diffrn_radiation_monochromator graphite
_diffrn_radiation_source 'fine-focus sealed tube'
_diffrn_radiation_type MoK\a
_diffrn_radiation_wavelength 0.71073
_diffrn_reflns_av_R_equivalents 0.0290
_diffrn_reflns_av_sigmaI/netI 0.0637
_diffrn_reflns_limit_h_max 11
_diffrn_reflns_limit_h_min -8
_diffrn_reflns_limit_k_max 13
_diffrn_reflns_limit_k_min -14
_diffrn_reflns_limit_l_max 15
_diffrn_reflns_limit_l_min -15
_diffrn_reflns_number 8000
_diffrn_reflns_theta_full 24.99
_diffrn_reflns_theta_max 24.99
_diffrn_reflns_theta_min 3.25
_exptl_absorpt_coefficient_mu 0.580
_exptl_absorpt_correction_T_max 0.9442
_exptl_absorpt_correction_T_min 0.8927
_exptl_absorpt_correction_type multi-scan
_exptl_absorpt_process_details
;
CrysAlis RED, Oxford Diffraction Ltd.,
Version 1.171.32.5 (release 08-05-2007 CrysAlis171 .NET)
(compiled May  8 2007,13:10:02)
Empirical absorption correction using spherical harmonics,
 implemented in SCALE3 ABSPACK scaling algorithm.
;
_exptl_crystal_colour colorless
_exptl_crystal_density_diffrn 1.658
_exptl_crystal_density_method 'not measured'
_exptl_crystal_description block
_exptl_crystal_F_000 690
_exptl_crystal_size_max 0.20
_exptl_crystal_size_mid 0.10
_exptl_crystal_size_min 0.10
_refine_diff_density_max 0.924
_refine_diff_density_min -0.479
_refine_diff_density_rms 0.087
_refine_ls_extinction_method none
_refine_ls_goodness_of_fit_ref 1.004
_refine_ls_hydrogen_treatment geom
_refine_ls_matrix_type full
_refine_ls_number_parameters 394
_refine_ls_number_reflns 4676
_refine_ls_number_restraints 0
_refine_ls_restrained_S_all 1.004
_refine_ls_R_factor_all 0.0630
_refine_ls_R_factor_gt 0.0460
_refine_ls_shift/su_max 0.001
_refine_ls_shift/su_mean 0.000
_refine_ls_structure_factor_coef Fsqd
_refine_ls_weighting_details 'calc w=1/[\s^2^(Fo^2^)+(0.0788P)^2^+0.0000P] where P=(Fo^2^+2Fc^2^)/3'
_refine_ls_weighting_scheme calc
_refine_ls_wR_factor_gt 0.1197
_refine_ls_wR_factor_ref 0.1250
_reflns_number_gt 3433
_reflns_number_total 4676
_reflns_threshold_expression >2sigma(I)
_cod_data_source_file cg300051w_si_002.cif
_cod_data_source_block 4
_cod_original_cell_volume 1357.73(10)
_cod_original_sg_symbol_H-M p-1
_cod_database_code 4505986

loop_
_symmetry_equiv_pos_as_xyz
'x, y, z'
'-x, -y, -z'

loop_
_atom_site_label
_atom_site_type_symbol
_atom_site_fract_x
_atom_site_fract_y
_atom_site_fract_z
_atom_site_U_iso_or_equiv
_atom_site_adp_type
_atom_site_occupancy
_atom_site_symmetry_multiplicity
_atom_site_calc_flag
_atom_site_refinement_flags
Cd1 Cd 1.0000 0.0000 1.0000 0.03110(17) Uani 1 2 d S
C1 C 1.0702(5) -0.2485(4) 0.9957(3) 0.0379(11) Uani 1 1 d .
H1A H 1.1304 -0.1923 1.0592 0.045 Uiso 1 1 calc R
C2 C 1.0874(5) -0.3623(4) 0.9640(3) 0.0411(11) Uani 1 1 d .
H2A H 1.1604 -0.3823 1.0037 0.049 Uiso 1 1 calc R
C3 C 0.9979(5) -0.4453(4) 0.8749(3) 0.0390(11) Uani 1 1 d .
H3A H 1.0084 -0.5236 0.8511 0.047 Uiso 1 1 calc R
C4 C 0.8913(5) -0.4132(3) 0.8196(3) 0.0337(10) Uani 1 1 d .
C5 C 0.8842(4) -0.2963(3) 0.8547(3) 0.0307(10) Uani 1 1 d .
H5A H 0.8135 -0.2731 0.8160 0.037 Uiso 1 1 calc R
C6 C 0.7189(5) -0.6221(3) 0.7257(3) 0.0318(10) Uani 1 1 d .
C7 C 0.6277(5) -0.6854(3) 0.6166(3) 0.0284(9) Uani 1 1 d .
H7A H 0.5209 -0.7197 0.6229 0.034 Uiso 1 1 calc R
C8 C 0.6482(6) -0.5840(4) 0.5584(3) 0.0391(11) Uani 1 1 d .
H8A H 0.5517 -0.5702 0.5424 0.047 Uiso 1 1 calc R
C9 C 0.7586(6) -0.4703(4) 0.6337(3) 0.0485(13) Uani 1 1 d .
C10 C 0.6784(4) -0.7884(3) 0.5534(3) 0.0265(9) Uani 1 1 d .
H10A H 0.6744 -0.8531 0.5923 0.032 Uiso 1 1 calc R
C11 C 0.8315(4) -0.7338(4) 0.5297(3) 0.0328(10) Uani 1 1 d .
H11 H 0.9126 -0.7587 0.5508 0.039 Uiso 1 1 calc R
C12 C 0.8435(5) -0.6491(4) 0.4775(3) 0.0420(12) Uani 1 1 d .
H12A H 0.9341 -0.6093 0.4567 0.050 Uiso 1 1 calc R
C13 C 0.7076(6) -0.6195(3) 0.4533(3) 0.0407(12) Uani 1 1 d .
H13A H 0.7251 -0.5532 0.4150 0.049 Uiso 1 1 calc R
C14 C 0.6188(5) -0.7900(4) 0.2803(3) 0.0366(10) Uani 1 1 d .
C15 C 0.5830(5) -0.7391(3) 0.3873(3) 0.0337(10) Uani 1 1 d .
H15A H 0.4865 -0.7234 0.3778 0.040 Uiso 1 1 calc R
C16 C 0.5695(4) -0.8406(3) 0.4465(3) 0.0263(9) Uani 1 1 d .
H16A H 0.4659 -0.8707 0.4609 0.032 Uiso 1 1 calc R
C17 C 0.5986(4) -0.9416(3) 0.3707(3) 0.0248(9) Uani 1 1 d .
C18 C 0.6249(4) -0.9900(3) 0.1792(3) 0.0248(8) Uani 1 1 d .
C19 C 0.7530(4) -0.9655(3) 0.1356(3) 0.0283(9) Uani 1 1 d .
H19A H 0.8365 -0.8967 0.1728 0.034 Uiso 1 1 calc R
C20 C 0.6456(4) -1.1328(4) -0.0070(3) 0.0306(9) Uani 1 1 d .
H20A H 0.6513 -1.1820 -0.0735 0.037 Uiso 1 1 calc R
C21 C 0.5180(5) -1.1641(4) 0.0336(3) 0.0392(11) Uani 1 1 d .
H21A H 0.4370 -1.2348 -0.0039 0.047 Uiso 1 1 calc R
C22 C 0.5067(5) -1.0932(4) 0.1291(3) 0.0369(10) Uani 1 1 d .
H22A H 0.4193 -1.1150 0.1595 0.044 Uiso 1 1 calc R
C23 C 0.9119(5) -0.0503(4) 0.6302(3) 0.0394(11) Uani 1 1 d .
C24 C 1.4388(9) -0.5081(6) 0.8319(5) 0.089(2) Uani 1 1 d .
H24A H 1.4282 -0.4257 0.8464 0.107 Uiso 1 1 calc R
H24B H 1.5409 -0.4992 0.8626 0.107 Uiso 1 1 calc R
C25 C 1.3250(11) -0.5930(9) 0.8823(7) 0.134(3) Uani 1 1 d .
H25A H 1.3750 -0.6240 0.9343 0.161 Uiso 1 1 calc R
H25B H 1.2619 -0.5500 0.9182 0.161 Uiso 1 1 calc R
C26 C 1.2360(13) -0.6953(9) 0.7872(8) 0.173(5) Uani 1 1 d .
H26A H 1.2640 -0.7695 0.7858 0.208 Uiso 1 1 calc R
H26B H 1.1289 -0.7159 0.7905 0.208 Uiso 1 1 calc R
C27 C 1.2676(8) -0.6534(6) 0.6935(6) 0.085(2) Uani 1 1 d .
H27A H 1.2670 -0.7224 0.6346 0.102 Uiso 1 1 calc R
H27B H 1.1922 -0.6185 0.6703 0.102 Uiso 1 1 calc R
N1 N 0.9738(4) -0.2144(3) 0.9416(3) 0.0312(8) Uani 1 1 d .
N2 N 0.7940(4) -0.4983(3) 0.7288(3) 0.0354(9) Uani 1 1 d .
N3 N 0.6172(3) -0.9089(3) 0.2748(2) 0.0269(7) Uani 1 1 d .
N4 N 0.7642(4) -1.0344(3) 0.0436(2) 0.0289(8) Uani 1 1 d .
O1 O 0.8120(5) -0.3714(3) 0.6161(2) 0.0781(14) Uani 1 1 d .
O2 O 0.7281(3) -0.6646(2) 0.8005(2) 0.0412(8) Uani 1 1 d .
O3 O 0.6443(4) -0.7390(3) 0.2106(2) 0.0536(9) Uani 1 1 d .
O4 O 0.6051(3) -1.0381(2) 0.3843(2) 0.0332(7) Uani 1 1 d .
O5 O 0.7244(4) -0.1430(3) 0.7455(3) 0.0603(10) Uani 1 1 d .
O6 O 0.9505(4) 0.0208(3) 0.8322(2) 0.0503(8) Uani 1 1 d .
O7 O 0.7550(4) 0.0618(4) 0.7321(3) 0.0641(10) Uani 1 1 d .
O8 O 1.4118(5) -0.5611(4) 0.7219(4) 0.0874(13) Uani 1 1 d .
F1 F 0.8109(3) -0.1099(3) 0.5433(2) 0.0746(10) Uani 1 1 d .
F2 F 0.9991(3) -0.1155(3) 0.6387(2) 0.0602(8) Uani 1 1 d .
F3 F 0.9934(4) 0.0550(3) 0.6168(2) 0.0753(10) Uani 1 1 d .
S1 S 0.82449(12) -0.02511(11) 0.74689(8) 0.0386(3) Uani 1 1 d .

loop_
_atom_site_aniso_label
_atom_site_aniso_U_11
_atom_site_aniso_U_22
_atom_site_aniso_U_33
_atom_site_aniso_U_23
_atom_site_aniso_U_13
_atom_site_aniso_U_12
Cd1 0.0364(3) 0.0248(2) 0.0230(2) -0.00190(17) 0.01077(18) 0.00107(18)
C1 0.049(3) 0.029(2) 0.021(2) -0.0014(18) 0.004(2) -0.003(2)
C2 0.052(3) 0.030(2) 0.036(3) 0.006(2) 0.004(2) 0.009(2)
C3 0.051(3) 0.018(2) 0.034(2) -0.0018(18) -0.002(2) 0.000(2)
C4 0.046(3) 0.022(2) 0.025(2) 0.0062(18) 0.0009(19) 0.0019(19)
C5 0.040(2) 0.024(2) 0.016(2) -0.0010(16) 0.0008(17) -0.0005(18)
C6 0.042(2) 0.021(2) 0.023(2) -0.0008(17) 0.0003(18) 0.0046(18)
C7 0.040(2) 0.023(2) 0.0149(19) -0.0023(15) -0.0041(17) 0.0086(18)
C8 0.069(3) 0.025(2) 0.018(2) -0.0004(17) -0.003(2) 0.016(2)
C9 0.093(4) 0.027(2) 0.018(2) -0.0033(18) 0.000(2) 0.019(2)
C10 0.033(2) 0.0178(18) 0.021(2) 0.0014(16) -0.0030(16) 0.0015(17)
C11 0.032(2) 0.030(2) 0.025(2) -0.0043(18) -0.0028(18) 0.0041(18)
C12 0.049(3) 0.028(2) 0.030(2) -0.0028(19) 0.010(2) -0.009(2)
C13 0.080(4) 0.017(2) 0.017(2) 0.0007(16) 0.003(2) 0.007(2)
C14 0.055(3) 0.029(2) 0.022(2) 0.0034(18) 0.001(2) 0.012(2)
C15 0.055(3) 0.026(2) 0.019(2) 0.0009(17) -0.0013(19) 0.017(2)
C16 0.032(2) 0.0240(19) 0.0178(19) 0.0023(16) 0.0003(16) 0.0058(17)
C17 0.025(2) 0.024(2) 0.0167(19) 0.0017(16) -0.0017(15) -0.0009(16)
C18 0.030(2) 0.024(2) 0.0163(19) 0.0015(16) 0.0007(16) 0.0071(17)
C19 0.028(2) 0.027(2) 0.020(2) 0.0015(17) -0.0044(16) -0.0001(17)
C20 0.035(2) 0.029(2) 0.018(2) -0.0048(16) -0.0009(17) 0.0065(18)
C21 0.034(2) 0.034(2) 0.029(2) -0.0114(18) 0.0046(19) -0.0041(19)
C22 0.032(2) 0.037(2) 0.029(2) -0.0006(19) 0.0082(19) -0.0004(19)
C23 0.039(3) 0.046(3) 0.027(2) 0.002(2) 0.004(2) 0.010(2)
C24 0.116(6) 0.075(4) 0.068(5) -0.008(4) 0.001(4) 0.041(4)
C25 0.136(8) 0.137(8) 0.085(6) -0.021(6) -0.005(6) 0.023(7)
C26 0.171(10) 0.125(8) 0.134(9) -0.010(7) -0.004(8) -0.040(7)
C27 0.085(5) 0.085(5) 0.076(5) 0.022(4) 0.005(4) 0.017(4)
N1 0.041(2) 0.0226(17) 0.0222(18) 0.0013(14) 0.0076(16) 0.0016(15)
N2 0.061(2) 0.0171(16) 0.0199(17) 0.0004(13) 0.0016(16) 0.0065(16)
N3 0.0340(19) 0.0219(16) 0.0175(16) 0.0010(13) 0.0029(14) 0.0020(14)
N4 0.0355(19) 0.0257(17) 0.0177(17) -0.0022(14) 0.0057(14) 0.0042(15)
O1 0.170(4) 0.0203(17) 0.0285(18) 0.0055(14) 0.006(2) 0.013(2)
O2 0.061(2) 0.0267(15) 0.0216(16) 0.0043(13) -0.0081(14) -0.0003(14)
O3 0.106(3) 0.0317(16) 0.0194(16) 0.0049(14) 0.0063(17) 0.0191(18)
O4 0.0440(17) 0.0240(15) 0.0278(15) 0.0038(12) 0.0039(13) 0.0085(13)
O5 0.045(2) 0.083(3) 0.055(2) 0.035(2) 0.0125(17) 0.0119(19)
O6 0.051(2) 0.077(2) 0.0207(16) 0.0024(15) 0.0025(14) 0.0271(18)
O7 0.079(3) 0.086(3) 0.046(2) 0.0083(19) 0.0091(19) 0.062(2)
O8 0.090(3) 0.073(3) 0.091(3) 0.005(3) 0.027(3) 0.023(3)
F1 0.0612(19) 0.117(3) 0.0293(16) -0.0052(16) 0.0055(14) 0.0241(19)
F2 0.0559(17) 0.0662(18) 0.0573(18) -0.0044(15) 0.0138(14) 0.0318(16)
F3 0.097(2) 0.0628(19) 0.066(2) 0.0285(17) 0.0404(19) 0.0104(18)
S1 0.0401(6) 0.0570(7) 0.0243(6) 0.0076(5) 0.0065(5) 0.0257(6)

loop_
_atom_type_symbol
_atom_type_description
_atom_type_scat_dispersion_real
_atom_type_scat_dispersion_imag
_atom_type_scat_source
C C 0.0033 0.0016 'International Tables Vol C Tables 4.2.6.8 and 6.1.1.4'
H H 0.0000 0.0000 'International Tables Vol C Tables 4.2.6.8 and 6.1.1.4'
N N 0.0061 0.0033 'International Tables Vol C Tables 4.2.6.8 and 6.1.1.4'
O O 0.0106 0.0060 'International Tables Vol C Tables 4.2.6.8 and 6.1.1.4'
F F 0.0171 0.0103 'International Tables Vol C Tables 4.2.6.8 and 6.1.1.4'
S S 0.1246 0.1234 'International Tables Vol C Tables 4.2.6.8 and 6.1.1.4'
Cd Cd -0.8075 1.2024 'International Tables Vol C Tables 4.2.6.8 and 6.1.1.4'

loop_
_geom_angle_atom_site_label_1
_geom_angle_atom_site_label_2
_geom_angle_atom_site_label_3
_geom_angle
_geom_angle_site_symmetry_1
_geom_angle_site_symmetry_3
O6 Cd1 O6 180.000(1) 2_757 .
O6 Cd1 N4 81.20(11) 2_757 1_566
O6 Cd1 N4 98.80(11) . 1_566
O6 Cd1 N4 98.80(11) 2_757 2_746
O6 Cd1 N4 81.20(11) . 2_746
N4 Cd1 N4 180.000(1) 1_566 2_746
O6 Cd1 N1 94.55(12) 2_757 2_757
O6 Cd1 N1 85.45(12) . 2_757
N4 Cd1 N1 84.93(11) 1_566 2_757
N4 Cd1 N1 95.07(11) 2_746 2_757
O6 Cd1 N1 85.45(12) 2_757 .
O6 Cd1 N1 94.55(12) . .
N4 Cd1 N1 95.07(11) 1_566 .
N4 Cd1 N1 84.93(11) 2_746 .
N1 Cd1 N1 180.0 2_757 .
N1 C1 C2 123.0(4) . .
N1 C1 H1A 118.5 . .
C2 C1 H1A 118.5 . .
C3 C2 C1 119.0(5) . .
C3 C2 H2A 120.5 . .
C1 C2 H2A 120.5 . .
C2 C3 C4 118.9(4) . .
C2 C3 H3A 120.6 . .
C4 C3 H3A 120.6 . .
C5 C4 C3 118.5(4) . .
C5 C4 N2 121.2(4) . .
C3 C4 N2 120.3(4) . .
N1 C5 C4 122.4(4) . .
N1 C5 H5A 118.8 . .
C4 C5 H5A 118.8 . .
O2 C6 N2 123.5(4) . .
O2 C6 C7 127.9(3) . .
N2 C6 C7 108.6(3) . .
C6 C7 C8 104.7(3) . .
C6 C7 C10 113.6(3) . .
C8 C7 C10 109.3(3) . .
C6 C7 H7A 109.7 . .
C8 C7 H7A 109.7 . .
C10 C7 H7A 109.7 . .
C9 C8 C7 106.0(3) . .
C9 C8 C13 110.8(4) . .
C7 C8 C13 110.2(3) . .
C9 C8 H8A 109.9 . .
C7 C8 H8A 109.9 . .
C13 C8 H8A 109.9 . .
O1 C9 N2 124.4(4) . .
O1 C9 C8 127.3(4) . .
N2 C9 C8 108.3(3) . .
C11 C10 C16 107.8(3) . .
C11 C10 C7 109.7(3) . .
C16 C10 C7 104.6(3) . .
C11 C10 H10A 111.5 . .
C16 C10 H10A 111.5 . .
C7 C10 H10A 111.5 . .
C12 C11 C10 114.4(4) . .
C12 C11 H11 122.8 . .
C10 C11 H11 122.8 . .
C11 C12 C13 115.8(4) . .
C11 C12 H12A 122.1 . .
C13 C12 H12A 122.1 . .
C12 C13 C8 109.2(4) . .
C12 C13 C15 108.7(3) . .
C8 C13 C15 103.8(3) . .
C12 C13 H13A 111.6 . .
C8 C13 H13A 111.6 . .
C15 C13 H13A 111.6 . .
O3 C14 N3 124.7(4) . .
O3 C14 C15 127.2(4) . .
N3 C14 C15 108.0(3) . .
C14 C15 C16 104.9(3) . .
C14 C15 C13 112.6(4) . .
C16 C15 C13 109.1(3) . .
C14 C15 H15A 110.0 . .
C16 C15 H15A 110.0 . .
C13 C15 H15A 110.0 . .
C17 C16 C15 105.2(3) . .
C17 C16 C10 114.2(3) . .
C15 C16 C10 109.8(3) . .
C17 C16 H16A 109.2 . .
C15 C16 H16A 109.2 . .
C10 C16 H16A 109.2 . .
O4 C17 N3 122.9(3) . .
O4 C17 C16 128.6(3) . .
N3 C17 C16 108.5(3) . .
C22 C18 C19 119.0(3) . .
C22 C18 N3 121.1(3) . .
C19 C18 N3 119.8(3) . .
N4 C19 C18 122.6(3) . .
N4 C19 H19A 118.7 . .
C18 C19 H19A 118.7 . .
N4 C20 C21 122.4(4) . .
N4 C20 H20A 118.8 . .
C21 C20 H20A 118.8 . .
C20 C21 C22 119.8(4) . .
C20 C21 H21A 120.1 . .
C22 C21 H21A 120.1 . .
C21 C22 C18 118.3(4) . .
C21 C22 H22A 120.9 . .
C18 C22 H22A 120.9 . .
F3 C23 F2 107.3(4) . .
F3 C23 F1 108.8(4) . .
F2 C23 F1 107.4(4) . .
F3 C23 S1 110.4(3) . .
F2 C23 S1 112.0(3) . .
F1 C23 S1 110.9(3) . .
O8 C24 C25 108.0(6) . .
O8 C24 H24A 110.1 . .
C25 C24 H24A 110.1 . .
O8 C24 H24B 110.1 . .
C25 C24 H24B 110.1 . .
H24A C24 H24B 108.4 . .
C26 C25 C24 102.5(7) . .
C26 C25 H25A 111.3 . .
C24 C25 H25A 111.3 . .
C26 C25 H25B 111.3 . .
C24 C25 H25B 111.3 . .
H25A C25 H25B 109.2 . .
C27 C26 C25 107.4(8) . .
C27 C26 H26A 110.2 . .
C25 C26 H26A 110.2 . .
C27 C26 H26B 110.2 . .
C25 C26 H26B 110.2 . .
H26A C26 H26B 108.5 . .
O8 C27 C26 106.8(6) . .
O8 C27 H27A 110.4 . .
C26 C27 H27A 110.4 . .
O8 C27 H27B 110.4 . .
C26 C27 H27B 110.4 . .
H27A C27 H27B 108.6 . .
C1 N1 C5 118.1(3) . .
C1 N1 Cd1 114.8(3) . .
C5 N1 Cd1 126.6(3) . .
C9 N2 C4 124.5(3) . .
C9 N2 C6 112.2(3) . .
C4 N2 C6 123.3(3) . .
C14 N3 C17 113.0(3) . .
C14 N3 C18 122.8(3) . .
C17 N3 C18 124.1(3) . .
C19 N4 C20 117.8(3) . .
C19 N4 Cd1 116.9(2) . 1_544
C20 N4 Cd1 124.0(2) . 1_544
S1 O6 Cd1 136.8(2) . .
C24 O8 C27 108.7(5) . .
O7 S1 O5 114.6(2) . .
O7 S1 O6 115.0(2) . .
O5 S1 O6 113.7(2) . .
O7 S1 C23 104.4(2) . .
O5 S1 C23 105.5(2) . .
O6 S1 C23 101.76(19) . .

loop_
_geom_bond_atom_site_label_1
_geom_bond_atom_site_label_2
_geom_bond_distance
_geom_bond_site_symmetry_2
Cd1 O6 2.278(3) 2_757
Cd1 O6 2.278(3) .
Cd1 N4 2.321(3) 1_566
Cd1 N4 2.321(3) 2_746
Cd1 N1 2.411(3) 2_757
Cd1 N1 2.411(3) .
C1 N1 1.322(6) .
C1 C2 1.383(6) .
C1 H1A 0.9500 .
C2 C3 1.365(6) .
C2 H2A 0.9500 .
C3 C4 1.390(6) .
C3 H3A 0.9500 .
C4 C5 1.383(6) .
C4 N2 1.413(5) .
C5 N1 1.342(5) .
C5 H5A 0.9500 .
C6 O2 1.198(5) .
C6 N2 1.414(5) .
C6 C7 1.505(5) .
C7 C8 1.528(5) .
C7 C10 1.547(5) .
C7 H7A 1.0000 .
C8 C9 1.506(6) .
C8 C13 1.555(6) .
C8 H8A 1.0000 .
C9 O1 1.208(5) .
C9 N2 1.390(5) .
C10 C11 1.506(5) .
C10 C16 1.545(5) .
C10 H10A 1.0000 .
C11 C12 1.313(6) .
C11 H11 0.9500 .
C12 C13 1.474(7) .
C12 H12A 0.9500 .
C13 C15 1.559(6) .
C13 H13A 1.0000 .
C14 O3 1.199(5) .
C14 N3 1.388(5) .
C14 C15 1.509(5) .
C15 C16 1.543(5) .
C15 H15A 1.0000 .
C16 C17 1.490(5) .
C16 H16A 1.0000 .
C17 O4 1.212(5) .
C17 N3 1.398(4) .
C18 C22 1.373(5) .
C18 C19 1.379(5) .
C18 N3 1.421(5) .
C19 N4 1.329(5) .
C19 H19A 0.9500 .
C20 N4 1.346(5) .
C20 C21 1.358(6) .
C20 H20A 0.9500 .
C21 C22 1.375(6) .
C21 H21A 0.9500 .
C22 H22A 0.9500 .
C23 F3 1.313(5) .
C23 F2 1.311(5) .
C23 F1 1.326(5) .
C23 S1 1.815(4) .
C24 O8 1.400(7) .
C24 C25 1.545(11) .
C24 H24A 0.9900 .
C24 H24B 0.9900 .
C25 C26 1.503(11) .
C25 H25A 0.9900 .
C25 H25B 0.9900 .
C26 C27 1.439(11) .
C26 H26A 0.9900 .
C26 H26B 0.9900 .
C27 O8 1.436(7) .
C27 H27A 0.9900 .
C27 H27B 0.9900 .
N4 Cd1 2.321(3) 1_544
O5 S1 1.430(3) .
O6 S1 1.446(3) .
O7 S1 1.420(4) .

loop_
_geom_torsion_atom_site_label_1
_geom_torsion_atom_site_label_2
_geom_torsion_atom_site_label_3
_geom_torsion_atom_site_label_4
_geom_torsion
_geom_torsion_site_symmetry_1
_geom_torsion_site_symmetry_4
N1 C1 C2 C3 -2.2(6) . .
C1 C2 C3 C4 -0.7(6) . .
C2 C3 C4 C5 2.6(6) . .
C2 C3 C4 N2 -178.1(4) . .
C3 C4 C5 N1 -1.8(6) . .
N2 C4 C5 N1 178.9(3) . .
O2 C6 C7 C8 174.9(4) . .
N2 C6 C7 C8 -3.9(5) . .
O2 C6 C7 C10 -65.9(6) . .
N2 C6 C7 C10 115.3(4) . .
C6 C7 C8 C9 4.2(5) . .
C10 C7 C8 C9 -117.9(4) . .
C6 C7 C8 C13 124.1(4) . .
C10 C7 C8 C13 2.0(5) . .
C7 C8 C9 O1 175.3(5) . .
C13 C8 C9 O1 55.8(7) . .
C7 C8 C9 N2 -3.1(5) . .
C13 C8 C9 N2 -122.7(4) . .
C6 C7 C10 C11 -65.3(4) . .
C8 C7 C10 C11 51.3(4) . .
C6 C7 C10 C16 179.3(3) . .
C8 C7 C10 C16 -64.2(4) . .
C16 C10 C11 C12 56.6(4) . .
C7 C10 C11 C12 -56.8(4) . .
C10 C11 C12 C13 1.4(5) . .
C11 C12 C13 C8 54.9(5) . .
C11 C12 C13 C15 -57.7(5) . .
C9 C8 C13 C12 62.8(4) . .
C7 C8 C13 C12 -54.2(4) . .
C9 C8 C13 C15 178.6(4) . .
C7 C8 C13 C15 61.6(4) . .
O3 C14 C15 C16 -176.8(5) . .
N3 C14 C15 C16 3.3(5) . .
O3 C14 C15 C13 -58.3(6) . .
N3 C14 C15 C13 121.8(4) . .
C12 C13 C15 C14 -63.9(4) . .
C8 C13 C15 C14 180.0(3) . .
C12 C13 C15 C16 52.2(4) . .
C8 C13 C15 C16 -64.0(4) . .
C14 C15 C16 C17 0.2(4) . .
C13 C15 C16 C17 -120.6(4) . .
C14 C15 C16 C10 123.5(3) . .
C13 C15 C16 C10 2.7(5) . .
C11 C10 C16 C17 62.4(4) . .
C7 C10 C16 C17 179.2(3) . .
C11 C10 C16 C15 -55.4(4) . .
C7 C10 C16 C15 61.3(4) . .
C15 C16 C17 O4 177.1(4) . .
C10 C16 C17 O4 56.6(5) . .
C15 C16 C17 N3 -3.6(4) . .
C10 C16 C17 N3 -124.1(3) . .
C22 C18 C19 N4 3.6(6) . .
N3 C18 C19 N4 -176.4(3) . .
N4 C20 C21 C22 0.8(7) . .
C20 C21 C22 C18 1.7(7) . .
C19 C18 C22 C21 -3.8(6) . .
N3 C18 C22 C21 176.2(4) . .
O8 C24 C25 C26 -0.1(10) . .
C24 C25 C26 C27 -15.3(11) . .
C25 C26 C27 O8 25.3(11) . .
C2 C1 N1 C5 3.1(6) . .
C2 C1 N1 Cd1 -169.8(3) . .
C4 C5 N1 C1 -1.0(5) . .
C4 C5 N1 Cd1 170.9(3) . .
O6 Cd1 N1 C1 -38.8(3) 2_757 .
O6 Cd1 N1 C1 141.2(3) . .
N4 Cd1 N1 C1 -119.5(3) 1_566 .
N4 Cd1 N1 C1 60.5(3) 2_746 .
N1 Cd1 N1 C1 68(100) 2_757 .
O6 Cd1 N1 C5 149.0(3) 2_757 .
O6 Cd1 N1 C5 -31.0(3) . .
N4 Cd1 N1 C5 68.3(3) 1_566 .
N4 Cd1 N1 C5 -111.7(3) 2_746 .
N1 Cd1 N1 C5 -104(100) 2_757 .
O1 C9 N2 C4 3.3(8) . .
C8 C9 N2 C4 -178.2(4) . .
O1 C9 N2 C6 -177.8(5) . .
C8 C9 N2 C6 0.7(5) . .
C5 C4 N2 C9 44.2(6) . .
C3 C4 N2 C9 -135.0(4) . .
C5 C4 N2 C6 -134.5(4) . .
C3 C4 N2 C6 46.2(6) . .
O2 C6 N2 C9 -176.8(4) . .
C7 C6 N2 C9 2.1(5) . .
O2 C6 N2 C4 2.1(7) . .
C7 C6 N2 C4 -179.0(4) . .
O3 C14 N3 C17 174.2(4) . .
C15 C14 N3 C17 -6.0(5) . .
O3 C14 N3 C18 -9.4(7) . .
C15 C14 N3 C18 170.5(3) . .
O4 C17 N3 C14 -174.5(4) . .
C16 C17 N3 C14 6.2(4) . .
O4 C17 N3 C18 9.1(6) . .
C16 C17 N3 C18 -170.3(3) . .
C22 C18 N3 C14 -112.8(5) . .
C19 C18 N3 C14 67.3(5) . .
C22 C18 N3 C17 63.3(5) . .
C19 C18 N3 C17 -116.7(4) . .
C18 C19 N4 C20 -1.1(6) . .
C18 C19 N4 Cd1 -168.8(3) . 1_544
C21 C20 N4 C19 -1.1(6) . .
C21 C20 N4 Cd1 165.6(3) . 1_544
O6 Cd1 O6 S1 111(100) 2_757 .
N4 Cd1 O6 S1 -29.3(3) 1_566 .
N4 Cd1 O6 S1 150.7(3) 2_746 .
N1 Cd1 O6 S1 -113.4(3) 2_757 .
N1 Cd1 O6 S1 66.6(3) . .
C25 C24 O8 C27 15.6(8) . .
C26 C27 O8 C24 -25.8(9) . .
Cd1 O6 S1 O7 106.0(3) . .
Cd1 O6 S1 O5 -28.9(4) . .
Cd1 O6 S1 C23 -141.8(3) . .
F3 C23 S1 O7 51.4(4) . .
F2 C23 S1 O7 170.9(3) . .
F1 C23 S1 O7 -69.2(4) . .
F3 C23 S1 O5 172.5(3) . .
F2 C23 S1 O5 -68.0(3) . .
F1 C23 S1 O5 51.9(4) . .
F3 C23 S1 O6 -68.6(4) . .
F2 C23 S1 O6 50.9(3) . .
F1 C23 S1 O6 170.8(3) . .
